data_7210501
loop_
_publ_author_name
'Chen, Jing'
'Li, Cheng-Peng'
'Du, Miao'

_publ_section_title
;
 Substituent effect of R-isophthalates (R = --H, --CH3, --OCH3, --tBu,
 --OH, and --NO2) on the construction of CdII coordination polymers
 incorporating a dipyridyl tecton 2,5-bis(3-pyridyl)-1,3,4-oxadiazole
;
_journal_issue 6
_journal_name_full CrystEngComm
_journal_page_first 1885
_journal_paper_doi 10.1039/c0ce00555j
_journal_volume 13
_journal_year 2011
_chemical_formula_sum 'C72 H68 Cd4 N12 O33'
_chemical_formula_weight 2078.98
_chemical_name_systematic
;
?
;
_space_group_IT_number 5
_symmetry_cell_setting monoclinic
_symmetry_space_group_name_Hall 'C 2y'
_symmetry_space_group_name_H-M 'C 1 2 1'
_atom_sites_solution_hydrogens geom
_atom_sites_solution_primary direct
_atom_sites_solution_secondary difmap
_audit_creation_method SHELXL-97
_cell_angle_alpha 90.00
_cell_angle_beta 101.709(2)
_cell_angle_gamma 90.00
_cell_formula_units_Z 4
_cell_length_a 21.225(2)
_cell_length_b 17.3202(18)
_cell_length_c 21.869(2)
_cell_measurement_reflns_used 8496
_cell_measurement_temperature 296(2)
_cell_measurement_theta_max 28.03
_cell_measurement_theta_min 2.44
_cell_volume 7872.2(13)
_computing_cell_refinement 'Bruker Apex II'
_computing_data_collection 'Bruker Apex II'
_computing_data_reduction 'Bruker SAINT'
_computing_molecular_graphics 'Bruker SHELXTL'
_computing_publication_material 'Bruker SHELXTL'
_computing_structure_refinement 'SHELXL-97 (Sheldrick, 1997)'
_computing_structure_solution 'SHELXS-97 (Sheldrick, 1990)'
_diffrn_ambient_temperature 296(2)
_diffrn_measured_fraction_theta_full 0.998
_diffrn_measured_fraction_theta_max 0.998
_diffrn_measurement_device_type 'Apex II CCD area detector'
_diffrn_measurement_method 'phi and omega scans'
_diffrn_radiation_monochromator graphite
_diffrn_radiation_source 'fine-focus sealed tube'
_diffrn_radiation_type MoK\a
_diffrn_radiation_wavelength 0.71073
_diffrn_reflns_av_R_equivalents 0.0246
_diffrn_reflns_av_sigmaI/netI 0.0360
_diffrn_reflns_limit_h_max 25
_diffrn_reflns_limit_h_min -24
_diffrn_reflns_limit_k_max 14
_diffrn_reflns_limit_k_min -20
_diffrn_reflns_limit_l_max 25
_diffrn_reflns_limit_l_min -26
_diffrn_reflns_number 20385
_diffrn_reflns_theta_full 25.03
_diffrn_reflns_theta_max 25.03
_diffrn_reflns_theta_min 1.69
_exptl_absorpt_coefficient_mu 1.164
_exptl_absorpt_correction_T_max 1.000000
_exptl_absorpt_correction_T_min 0.774901
_exptl_absorpt_correction_type multi-scan
_exptl_absorpt_process_details SADABS
_exptl_crystal_colour COLORLESS
_exptl_crystal_density_diffrn 1.754
_exptl_crystal_density_meas ?
_exptl_crystal_density_method 'not measured'
_exptl_crystal_description BLOCK
_exptl_crystal_F_000 4160
_exptl_crystal_size_max 0.32
_exptl_crystal_size_mid 0.28
_exptl_crystal_size_min 0.22
_refine_diff_density_max 0.898
_refine_diff_density_min -0.391
_refine_diff_density_rms 0.061
_refine_ls_abs_structure_details 'Flack H D (1983), Acta Cryst. A39, 876-881'
_refine_ls_abs_structure_Flack 0.00(3)
_refine_ls_extinction_method none
_refine_ls_goodness_of_fit_ref 1.028
_refine_ls_hydrogen_treatment constr
_refine_ls_matrix_type full
_refine_ls_number_parameters 1096
_refine_ls_number_reflns 10861
_refine_ls_number_restraints 1
_refine_ls_restrained_S_all 1.028
_refine_ls_R_factor_all 0.0358
_refine_ls_R_factor_gt 0.0294
_refine_ls_shift/su_max 0.001
_refine_ls_shift/su_mean 0.000
_refine_ls_structure_factor_coef Fsqd
_refine_ls_weighting_details 'calc w=1/[\s^2^(Fo^2^)+(0.0354P)^2^+3.5765P] where P=(Fo^2^+2Fc^2^)/3'
_refine_ls_weighting_scheme calc
_refine_ls_wR_factor_gt 0.0679
_refine_ls_wR_factor_ref 0.0714
_reflns_number_gt 9702
_reflns_number_total 10861
_reflns_threshold_expression >2sigma(I)
_cod_data_source_file c0ce00555j.txt
_cod_data_source_block 3
_cod_depositor_comments
;
The following automatic conversions were performed:

'_symmetry_cell_setting' value 'Monoclinic' changed to 'monoclinic'
according to the built-in table from CIF Core dictionary named
'cif_core.dic' version 2.4.1 from
2010-06-29.

'_exptl_absorpt_correction_type' value 'MULTI-SCAN'
changed to 'multi-scan' according to the built-in table from CIF Core
dictionary named 'cif_core.dic' version 2.4.1 from 2010-06-29.

Automatic conversion script
Id: cif_fix_values 1891 2012-01-12 08:04:46Z andrius 

The following automatic conversions were performed:

'_exptl_crystal_density_meas' value 'NONE' was changed to '?' - the
value is perceived as not measured.

Automatic conversion script
Id: cif_fix_values 3008 2015-01-20 13:52:24Z robertas 
;
_cod_original_cell_volume 7872.0(13)
_cod_original_sg_symbol_H-M C2
_cod_database_code 7210501

loop_
_symmetry_equiv_pos_as_xyz
'x, y, z'
'-x, y, -z'
'x+1/2, y+1/2, z'
'-x+1/2, y+1/2, -z'

loop_
_atom_site_label
_atom_site_type_symbol
_atom_site_fract_x
_atom_site_fract_y
_atom_site_fract_z
_atom_site_U_iso_or_equiv
_atom_site_adp_type
_atom_site_occupancy
_atom_site_symmetry_multiplicity
_atom_site_calc_flag
_atom_site_refinement_flags
Cd1 Cd -0.20259(2) 0.37308(3) 0.452719(18) 0.04119(11) Uani 1 1 d .
Cd2 Cd 0.18854(2) 0.41073(3) 0.05830(2) 0.04659(12) Uani 1 1 d .
Cd3 Cd 0.18938(2) 0.25959(2) 0.293890(18) 0.04197(11) Uani 1 1 d .
Cd4 Cd 0.306451(19) 0.76244(2) 0.199195(18) 0.03790(10) Uani 1 1 d .
O1 O -0.1421(2) 0.2684(3) 0.39693(19) 0.0516(11) Uani 1 1 d .
O2 O -0.2036(2) 0.2449(2) 0.46378(19) 0.0532(11) Uani 1 1 d .
O3 O -0.2542(3) -0.0192(3) 0.5155(2) 0.0692(15) Uani 1 1 d .
O4 O -0.2234(2) -0.1180(3) 0.4680(2) 0.0612(12) Uani 1 1 d .
O5 O -0.0814(3) -0.0023(3) 0.3343(2) 0.0794(18) Uani 1 1 d .
O6 O 0.1327(2) 0.2904(2) 0.10568(19) 0.0487(11) Uani 1 1 d .
O7 O 0.2059(2) 0.2858(2) 0.0483(2) 0.0692(14) Uani 1 1 d .
O8 O 0.2794(2) 0.0380(3) -0.0225(2) 0.0609(13) Uani 1 1 d .
O9 O 0.2432(2) -0.0688(3) 0.0078(2) 0.0817(16) Uani 1 1 d .
O10 O 0.1035(2) 0.0042(2) 0.1544(2) 0.0591(12) Uani 1 1 d .
O11 O -0.00947(16) 0.5102(2) 0.25847(15) 0.0356(8) Uani 1 1 d .
O12 O 0.1984(2) 0.3886(2) 0.2761(2) 0.0585(13) Uani 1 1 d .
O13 O 0.14325(19) 0.3687(3) 0.34953(17) 0.0477(10) Uani 1 1 d .
O14 O 0.2655(2) 0.6504(3) 0.2329(2) 0.0540(11) Uani 1 1 d .
O15 O 0.2348(2) 0.7501(2) 0.27883(17) 0.0521(10) Uani 1 1 d .
O16 O 0.0892(3) 0.6406(3) 0.4102(3) 0.100(2) Uani 1 1 d .
O17 O 0.36026(19) 0.8738(3) 0.14353(18) 0.0504(10) Uani 1 1 d .
O18 O 0.3022(2) 0.89115(19) 0.21449(18) 0.0486(11) Uani 1 1 d .
O19 O 0.2313(2) 1.1507(3) 0.2605(2) 0.0517(11) Uani 1 1 d .
O20 O 0.2646(2) 1.2525(3) 0.21825(18) 0.0564(11) Uani 1 1 d .
O21 O 0.4176(2) 1.1527(3) 0.0929(2) 0.0658(14) Uani 1 1 d .
O22 O 0.05017(19) 0.8175(3) 0.1883(2) 0.0619(12) Uani 1 1 d .
O23 O 0.5000 0.6398(3) 0.0000 0.0372(12) Uani 1 2 d S
O24 O 0.0000 0.1374(3) 0.5000 0.0396(12) Uani 1 2 d S
O25 O -0.11149(19) 0.3824(2) 0.53419(17) 0.0527(11) Uani 1 1 d .
H25A H -0.0805 0.3513 0.5344 0.079 Uiso 1 1 d R
H25B H -0.1306 0.3810 0.5648 0.079 Uiso 1 1 d R
O26 O -0.2863(2) 0.3545(3) 0.36706(19) 0.0678(12) Uani 1 1 d .
H26A H -0.2731 0.3813 0.3396 0.102 Uiso 1 1 d R
H26B H -0.3269 0.3493 0.3625 0.102 Uiso 1 1 d R
O27 O 0.1015(2) 0.3997(3) -0.02823(19) 0.0610(12) Uani 1 1 d .
H27A H 0.0971 0.3962 -0.0676 0.092 Uiso 1 1 d R
H27B H 0.0781 0.3641 -0.0179 0.092 Uiso 1 1 d R
O28 O 0.27555(19) 0.2743(2) 0.37650(18) 0.0627(12) Uani 1 1 d .
H28A H 0.2752 0.2403 0.4044 0.094 Uiso 1 1 d R
H28B H 0.2647 0.3198 0.3847 0.094 Uiso 1 1 d R
O29 O 0.09639(17) 0.2600(3) 0.21571(16) 0.0503(9) Uani 1 1 d .
H29A H 0.1091 0.2650 0.1815 0.075 Uiso 1 1 d R
H29B H 0.0740 0.2967 0.2259 0.075 Uiso 1 1 d R
O30 O 0.39419(17) 0.7551(3) 0.28212(16) 0.0484(9) Uani 1 1 d .
H30A H 0.3815 0.7565 0.3165 0.073 Uiso 1 1 d R
H30B H 0.4128 0.7951 0.2718 0.073 Uiso 1 1 d R
O31 O 0.2563(2) 0.3981(3) 0.1628(2) 0.0736(13) Uani 1 1 d .
H31A H 0.2788 0.4157 0.1966 0.110 Uiso 1 1 d R
H31B H 0.2759 0.3786 0.1362 0.110 Uiso 1 1 d R
O32 O 0.3030(4) 0.1879(4) 0.4824(3) 0.129(3) Uani 1 1 d .
O33 O 0.1973(3) 0.9412(3) 0.2627(2) 0.0930(17) Uani 1 1 d .
O34 O 0.3976(4) 0.3060(6) 0.5129(4) 0.217(5) Uani 1 1 d .
N1 N -0.1512(2) 0.4616(3) 0.3980(2) 0.0419(12) Uani 1 1 d .
N2 N -0.0270(2) 0.3881(3) 0.2779(2) 0.0454(13) Uani 1 1 d .
N3 N 0.0139(2) 0.3918(2) 0.2346(2) 0.0411(12) Uani 1 1 d .
N4 N 0.1296(2) 0.4883(3) 0.1129(2) 0.0435(13) Uani 1 1 d .
N5 N 0.3551(2) 0.6782(3) 0.1388(2) 0.0414(12) Uani 1 1 d .
N6 N 0.4792(2) 0.7588(3) 0.0213(2) 0.0482(11) Uani 1 1 d .
N7 N 0.1376(2) 0.1748(3) 0.3528(2) 0.0433(12) Uani 1 1 d .
N8 N 0.0193(2) 0.2573(3) 0.4778(2) 0.0460(11) Uani 1 1 d .
N9 N 0.2151(2) 0.7821(2) 0.12137(19) 0.0431(11) Uani 1 1 d .
N10 N -0.0084(3) 0.8558(4) 0.1003(3) 0.0893(19) Uani 1 1 d .
N11 N -0.0462(3) 0.8583(4) 0.1465(3) 0.0882(19) Uani 1 1 d .
C53 C -0.0969(4) 0.8058(5) 0.3255(4) 0.079(2) Uani 1 1 d .
H53 H -0.1387 0.7992 0.3315 0.095 Uiso 1 1 calc R
C1 C -0.1098(3) 0.4386(3) 0.3631(2) 0.0413(14) Uani 1 1 d .
H1 H -0.1009 0.3862 0.3611 0.050 Uiso 1 1 calc R
C2 C -0.1638(3) 0.5372(4) 0.3994(3) 0.0455(16) Uani 1 1 d .
H2 H -0.1938 0.5539 0.4220 0.055 Uiso 1 1 calc R
C3 C -0.1343(3) 0.5909(4) 0.3689(3) 0.0554(16) Uani 1 1 d .
H3 H -0.1430 0.6432 0.3722 0.067 Uiso 1 1 calc R
C4 C -0.0923(3) 0.5670(3) 0.3340(3) 0.0496(15) Uani 1 1 d .
H4 H -0.0720 0.6027 0.3127 0.059 Uiso 1 1 calc R
C5 C -0.0800(3) 0.4894(3) 0.3303(2) 0.0342(12) Uani 1 1 d .
C6 C -0.0391(2) 0.4584(3) 0.2899(2) 0.0349(12) Uani 1 1 d .
C7 C 0.0222(2) 0.4638(3) 0.2248(2) 0.0344(12) Uani 1 1 d .
C8 C 0.0594(3) 0.5008(3) 0.1843(2) 0.0348(13) Uani 1 1 d .
C9 C 0.0665(3) 0.5793(3) 0.1848(3) 0.0448(14) Uani 1 1 d .
H9 H 0.0455 0.6102 0.2091 0.054 Uiso 1 1 calc R
C10 C 0.1059(3) 0.6119(3) 0.1483(3) 0.0519(15) Uani 1 1 d .
H10 H 0.1108 0.6652 0.1467 0.062 Uiso 1 1 calc R
C11 C 0.1376(3) 0.5637(3) 0.1143(2) 0.0440(14) Uani 1 1 d .
H11 H 0.1657 0.5853 0.0916 0.053 Uiso 1 1 calc R
C12 C 0.0911(3) 0.4559(3) 0.1477(2) 0.0404(13) Uani 1 1 d .
H12 H 0.0858 0.4026 0.1472 0.048 Uiso 1 1 calc R
C13 C 0.1692(2) 0.1669(3) 0.0797(2) 0.0321(11) Uani 1 1 d .
C14 C 0.2065(3) 0.1259(3) 0.0457(2) 0.0365(12) Uani 1 1 d .
H14 H 0.2306 0.1522 0.0214 0.044 Uiso 1 1 calc R
C15 C 0.2082(2) 0.0470(3) 0.0477(2) 0.0324(12) Uani 1 1 d .
C16 C 0.1720(3) 0.0070(3) 0.0838(2) 0.0387(13) Uani 1 1 d .
H16 H 0.1728 -0.0466 0.0850 0.046 Uiso 1 1 calc R
C17 C 0.1349(3) 0.0479(3) 0.1177(3) 0.0399(14) Uani 1 1 d .
C18 C 0.1330(2) 0.1272(3) 0.1149(2) 0.0351(12) Uani 1 1 d .
H18 H 0.1070 0.1542 0.1370 0.042 Uiso 1 1 calc R
C19 C 0.1683(3) 0.2521(3) 0.0775(2) 0.0414(13) Uani 1 1 d .
C20 C 0.2464(3) 0.0032(4) 0.0089(3) 0.0432(15) Uani 1 1 d .
C21 C 0.0675(3) 0.0442(4) 0.1915(3) 0.0592(19) Uani 1 1 d .
H21A H 0.0931 0.0851 0.2134 0.089 Uiso 1 1 calc R
H21B H 0.0553 0.0092 0.2212 0.089 Uiso 1 1 calc R
H21C H 0.0296 0.0654 0.1655 0.089 Uiso 1 1 calc R
C22 C -0.1621(2) 0.1373(3) 0.4192(2) 0.0330(11) Uani 1 1 d .
C23 C -0.1951(2) 0.0860(3) 0.4494(2) 0.0372(14) Uani 1 1 d .
H23 H -0.2218 0.1047 0.4748 0.045 Uiso 1 1 calc R
C24 C -0.1891(3) 0.0077(3) 0.4425(3) 0.0371(13) Uani 1 1 d .
C25 C -0.1523(3) -0.0207(4) 0.4032(3) 0.0462(16) Uani 1 1 d .
H25 H -0.1501 -0.0736 0.3965 0.055 Uiso 1 1 calc R
C26 C -0.1176(3) 0.0314(4) 0.3726(3) 0.0461(15) Uani 1 1 d .
C27 C -0.1242(2) 0.1080(3) 0.3798(2) 0.0378(12) Uani 1 1 d .
H27 H -0.1029 0.1419 0.3580 0.045 Uiso 1 1 calc R
C28 C -0.1693(3) 0.2210(3) 0.4266(2) 0.0387(13) Uani 1 1 d .
C29 C -0.2238(3) -0.0474(3) 0.4772(3) 0.0422(14) Uani 1 1 d .
C30 C -0.0637(4) 0.0441(5) 0.2895(4) 0.085(3) Uani 1 1 d .
H30' H -0.1001 0.0738 0.2692 0.128 Uiso 1 1 calc R
H30" H -0.0488 0.0125 0.2593 0.128 Uiso 1 1 calc R
H30C H -0.0299 0.0782 0.3089 0.128 Uiso 1 1 calc R
C31 C 0.0974(3) 0.2002(3) 0.3885(3) 0.0440(14) Uani 1 1 d .
H31 H 0.0885 0.2528 0.3884 0.053 Uiso 1 1 calc R
C32 C 0.1475(3) 0.0988(4) 0.3519(3) 0.0476(16) Uani 1 1 d .
H32 H 0.1744 0.0797 0.3268 0.057 Uiso 1 1 calc R
C33 C 0.1197(3) 0.0475(4) 0.3865(3) 0.0533(16) Uani 1 1 d .
H33 H 0.1282 -0.0050 0.3847 0.064 Uiso 1 1 calc R
C34 C 0.0794(3) 0.0740(4) 0.4235(3) 0.0523(16) Uani 1 1 d .
H34 H 0.0598 0.0400 0.4468 0.063 Uiso 1 1 calc R
C35 C 0.0686(3) 0.1528(4) 0.4253(2) 0.0392(14) Uani 1 1 d .
C36 C 0.0284(3) 0.1855(4) 0.4667(2) 0.0384(13) Uani 1 1 d .
C37 C 0.3960(3) 0.7034(3) 0.1049(2) 0.0393(13) Uani 1 1 d .
H37 H 0.4037 0.7562 0.1039 0.047 Uiso 1 1 calc R
C38 C 0.3453(3) 0.6012(4) 0.1402(3) 0.0441(15) Uani 1 1 d .
H38 H 0.3164 0.5824 0.1634 0.053 Uiso 1 1 calc R
C39 C 0.3754(3) 0.5505(3) 0.1093(3) 0.0485(15) Uani 1 1 d .
H39 H 0.3685 0.4978 0.1129 0.058 Uiso 1 1 calc R
C40 C 0.4165(3) 0.5763(3) 0.0726(3) 0.0442(14) Uani 1 1 d .
H40 H 0.4362 0.5420 0.0496 0.053 Uiso 1 1 calc R
C41 C 0.4278(2) 0.6555(3) 0.0710(2) 0.0355(13) Uani 1 1 d .
C42 C 0.4689(3) 0.6877(3) 0.0320(2) 0.0362(13) Uani 1 1 d .
C43 C 0.1614(3) 0.8009(3) 0.1414(3) 0.0484(14) Uani 1 1 d .
H43 H 0.1634 0.8044 0.1841 0.058 Uiso 1 1 calc R
C44 C 0.2124(3) 0.7792(4) 0.0606(3) 0.0584(18) Uani 1 1 d .
H44 H 0.2499 0.7681 0.0464 0.070 Uiso 1 1 calc R
C45 C 0.1556(4) 0.7921(4) 0.0165(3) 0.073(2) Uani 1 1 d .
H45 H 0.1548 0.7876 -0.0261 0.087 Uiso 1 1 calc R
C46 C 0.1010(3) 0.8116(4) 0.0376(3) 0.0718(19) Uani 1 1 d .
H46 H 0.0630 0.8220 0.0093 0.086 Uiso 1 1 calc R
C47 C 0.1026(3) 0.8156(4) 0.1011(3) 0.0512(14) Uani 1 1 d .
C48 C 0.0461(3) 0.8319(3) 0.1269(3) 0.0526(15) Uani 1 1 d .
C49 C -0.0102(3) 0.8361(4) 0.1959(4) 0.0649(18) Uani 1 1 d .
C50 C -0.0237(3) 0.8241(5) 0.2595(4) 0.073(2) Uani 1 1 d .
C51 C 0.0259(4) 0.8214(6) 0.3104(4) 0.105(3) Uani 1 1 d .
H51 H 0.0682 0.8263 0.3053 0.126 Uiso 1 1 calc R
N12 N 0.0131(4) 0.8118(6) 0.3682(4) 0.140(3) Uani 1 1 d .
C52 C -0.0479(5) 0.8029(6) 0.3743(5) 0.116(4) Uani 1 1 d .
H52 H -0.0563 0.7944 0.4139 0.139 Uiso 1 1 calc R
C54 C -0.0863(3) 0.8184(5) 0.2672(4) 0.092(3) Uani 1 1 d .
H54 H -0.1205 0.8229 0.2333 0.111 Uiso 1 1 calc R
C55 C 0.1980(2) 0.6270(3) 0.3046(2) 0.0353(12) Uani 1 1 d .
C56 C 0.2018(2) 0.5480(3) 0.2959(2) 0.0309(12) Uani 1 1 d .
H56 H 0.2273 0.5282 0.2696 0.037 Uiso 1 1 calc R
C57 C 0.1671(2) 0.4988(3) 0.3269(2) 0.0344(12) Uani 1 1 d .
C58 C 0.1283(3) 0.5278(3) 0.3657(2) 0.0405(13) Uani 1 1 d .
H58 H 0.1048 0.4948 0.3861 0.049 Uiso 1 1 calc R
C59 C 0.1254(3) 0.6068(4) 0.3732(3) 0.0502(17) Uani 1 1 d .
C60 C 0.1599(3) 0.6569(4) 0.3430(3) 0.0479(17) Uani 1 1 d .
H60 H 0.1574 0.7099 0.3485 0.057 Uiso 1 1 calc R
C61 C 0.2356(3) 0.6796(3) 0.2704(3) 0.0380(13) Uani 1 1 d .
C62 C 0.1697(2) 0.4131(3) 0.3179(2) 0.0392(12) Uani 1 1 d .
C63 C 0.0604(4) 0.5977(6) 0.4495(4) 0.096(3) Uani 1 1 d .
H63A H 0.0308 0.5618 0.4255 0.144 Uiso 1 1 calc R
H63B H 0.0374 0.6314 0.4722 0.144 Uiso 1 1 calc R
H63C H 0.0926 0.5700 0.4783 0.144 Uiso 1 1 calc R
C64 C 0.3376(2) 1.0043(3) 0.1697(2) 0.0338(11) Uani 1 1 d .
C65 C 0.3028(2) 1.0514(3) 0.2006(2) 0.0338(12) Uani 1 1 d .
H65 H 0.2770 1.0298 0.2258 0.041 Uiso 1 1 calc R
C66 C 0.3055(2) 1.1307(3) 0.1947(2) 0.0342(12) Uani 1 1 d .
C67 C 0.3445(3) 1.1620(4) 0.1580(3) 0.0399(14) Uani 1 1 d .
H67 H 0.3466 1.2154 0.1539 0.048 Uiso 1 1 calc R
C68 C 0.3802(3) 1.1155(3) 0.1276(3) 0.0431(14) Uani 1 1 d .
C69 C 0.3773(2) 1.0358(3) 0.1330(2) 0.0371(12) Uani 1 1 d .
H69 H 0.4016 1.0041 0.1124 0.045 Uiso 1 1 calc R
C70 C 0.3335(2) 0.9176(3) 0.1754(2) 0.0360(12) Uani 1 1 d .
C71 C 0.2648(3) 1.1814(4) 0.2266(3) 0.0401(14) Uani 1 1 d .
C72 C 0.4388(3) 1.1107(5) 0.0462(3) 0.070(2) Uani 1 1 d .
H72A H 0.4687 1.0718 0.0651 0.105 Uiso 1 1 calc R
H72B H 0.4596 1.1449 0.0220 0.105 Uiso 1 1 calc R
H72C H 0.4026 1.0865 0.0196 0.105 Uiso 1 1 calc R

loop_
_atom_site_aniso_label
_atom_site_aniso_U_11
_atom_site_aniso_U_22
_atom_site_aniso_U_33
_atom_site_aniso_U_23
_atom_site_aniso_U_13
_atom_site_aniso_U_12
Cd1 0.0609(2) 0.0253(2) 0.0467(2) -0.00112(17) 0.03290(19) 0.0020(2)
Cd2 0.0628(3) 0.0279(2) 0.0602(3) 0.0063(2) 0.0387(2) -0.0020(2)
Cd3 0.0578(2) 0.0284(2) 0.0490(2) -0.00445(19) 0.03269(19) 0.0004(2)
Cd4 0.0482(2) 0.0273(2) 0.0453(2) 0.00281(19) 0.02639(17) -0.00043(19)
O1 0.075(3) 0.030(2) 0.054(2) 0.004(2) 0.023(2) -0.011(2)
O2 0.077(3) 0.030(3) 0.065(3) -0.0028(19) 0.040(2) -0.0003(19)
O3 0.104(4) 0.040(3) 0.086(3) -0.003(2) 0.072(3) -0.011(2)
O4 0.094(3) 0.035(3) 0.066(3) 0.003(2) 0.042(2) -0.013(2)
O5 0.116(4) 0.045(3) 0.109(4) 0.013(3) 0.096(3) 0.020(3)
O6 0.068(3) 0.034(2) 0.052(2) -0.0015(18) 0.030(2) 0.014(2)
O7 0.109(4) 0.032(3) 0.090(3) 0.011(2) 0.077(3) 0.006(2)
O8 0.081(3) 0.052(3) 0.066(3) -0.004(2) 0.054(2) 0.007(2)
O9 0.116(4) 0.034(3) 0.120(4) -0.019(3) 0.084(3) 0.002(2)
O10 0.083(3) 0.037(3) 0.073(3) 0.004(2) 0.053(3) -0.006(2)
O11 0.046(2) 0.025(2) 0.041(2) 0.0003(15) 0.0223(17) -0.0006(15)
O12 0.090(3) 0.026(3) 0.075(3) -0.0070(18) 0.052(2) 0.0014(19)
O13 0.075(3) 0.029(2) 0.045(2) 0.0032(19) 0.0275(19) -0.006(2)
O14 0.073(3) 0.038(3) 0.065(3) 0.004(2) 0.049(2) -0.008(2)
O15 0.076(3) 0.031(3) 0.056(2) 0.0001(19) 0.0271(19) -0.010(2)
O16 0.143(5) 0.052(3) 0.144(5) -0.009(3) 0.121(4) 0.008(3)
O17 0.069(3) 0.035(2) 0.055(2) -0.001(2) 0.030(2) 0.006(2)
O18 0.068(3) 0.029(3) 0.054(2) 0.0013(17) 0.026(2) 0.0026(17)
O19 0.068(3) 0.039(3) 0.062(3) -0.006(2) 0.043(2) 0.002(2)
O20 0.084(3) 0.031(2) 0.064(2) -0.005(2) 0.036(2) 0.009(2)
O21 0.092(3) 0.048(3) 0.076(3) 0.001(2) 0.060(3) -0.012(2)
O22 0.048(2) 0.068(3) 0.073(3) 0.002(2) 0.019(2) 0.007(2)
O23 0.040(3) 0.043(3) 0.034(3) 0.000 0.021(2) 0.000
O24 0.046(3) 0.043(3) 0.035(3) 0.000 0.021(2) 0.000
O25 0.069(2) 0.044(3) 0.053(2) -0.0005(19) 0.030(2) 0.009(2)
O26 0.068(3) 0.065(3) 0.071(3) -0.001(2) 0.017(2) -0.009(2)
O27 0.081(3) 0.051(3) 0.059(2) 0.000(2) 0.032(2) -0.014(2)
O28 0.074(3) 0.049(3) 0.064(3) -0.009(2) 0.011(2) 0.003(2)
O29 0.069(2) 0.040(2) 0.050(2) -0.002(2) 0.0307(18) 0.012(2)
O30 0.067(2) 0.034(2) 0.049(2) 0.006(2) 0.0239(18) -0.008(2)
O31 0.086(3) 0.065(4) 0.071(3) 0.007(2) 0.018(2) -0.002(2)
O32 0.189(7) 0.092(5) 0.135(5) 0.024(4) 0.100(5) 0.029(5)
O33 0.108(4) 0.076(4) 0.111(4) 0.029(3) 0.057(3) 0.023(3)
O34 0.196(9) 0.250(12) 0.207(9) 0.071(8) 0.047(7) 0.078(9)
N1 0.060(3) 0.033(3) 0.040(3) -0.004(2) 0.027(2) 0.001(2)
N2 0.053(3) 0.039(4) 0.055(3) 0.000(2) 0.036(2) -0.003(2)
N3 0.054(3) 0.030(3) 0.048(3) -0.0009(18) 0.030(2) -0.0014(18)
N4 0.052(3) 0.041(3) 0.046(3) 0.004(2) 0.031(2) -0.005(2)
N5 0.050(3) 0.038(3) 0.043(3) 0.003(2) 0.024(2) 0.002(2)
N6 0.053(3) 0.047(3) 0.055(3) -0.004(3) 0.033(2) 0.005(3)
N7 0.055(3) 0.036(3) 0.045(3) -0.004(2) 0.025(2) -0.002(2)
N8 0.051(2) 0.046(3) 0.049(3) 0.001(3) 0.030(2) 0.000(3)
N9 0.053(3) 0.040(3) 0.039(2) 0.0024(18) 0.017(2) 0.000(2)
N10 0.063(4) 0.108(6) 0.087(4) -0.009(4) -0.008(3) 0.012(4)
N11 0.060(4) 0.103(5) 0.096(5) -0.015(4) 0.004(4) 0.017(4)
C53 0.075(5) 0.058(5) 0.119(7) -0.019(5) 0.056(5) -0.015(4)
C1 0.058(3) 0.030(3) 0.043(3) 0.002(2) 0.028(3) 0.000(3)
C2 0.064(4) 0.035(4) 0.046(3) -0.003(3) 0.030(3) 0.007(3)
C3 0.074(4) 0.034(4) 0.068(4) 0.002(3) 0.035(3) 0.006(3)
C4 0.070(4) 0.034(3) 0.056(4) 0.004(3) 0.038(3) 0.004(3)
C5 0.040(3) 0.033(3) 0.032(3) -0.003(2) 0.013(2) -0.001(2)
C6 0.037(3) 0.038(3) 0.035(3) 0.007(2) 0.017(2) -0.005(2)
C7 0.039(3) 0.032(3) 0.038(3) 0.002(2) 0.021(2) 0.002(2)
C8 0.039(3) 0.037(3) 0.031(3) 0.004(2) 0.015(2) -0.002(2)
C9 0.057(3) 0.034(3) 0.051(3) -0.005(3) 0.029(3) -0.002(3)
C10 0.071(4) 0.027(3) 0.065(4) -0.003(3) 0.032(3) -0.010(3)
C11 0.057(3) 0.036(3) 0.046(3) 0.009(3) 0.028(3) -0.008(3)
C12 0.052(3) 0.027(3) 0.050(3) 0.012(2) 0.029(3) 0.005(2)
C13 0.044(3) 0.023(3) 0.032(3) -0.002(2) 0.016(2) 0.006(2)
C14 0.046(3) 0.035(3) 0.034(3) 0.001(2) 0.020(2) 0.002(2)
C15 0.044(3) 0.026(3) 0.031(3) -0.003(2) 0.017(2) 0.005(2)
C16 0.046(3) 0.031(3) 0.044(3) -0.003(2) 0.020(3) 0.003(2)
C17 0.046(3) 0.036(3) 0.042(3) 0.002(3) 0.021(3) -0.004(3)
C18 0.039(3) 0.031(3) 0.039(3) -0.007(2) 0.018(2) -0.001(2)
C19 0.064(4) 0.027(3) 0.037(3) 0.000(3) 0.020(3) 0.008(3)
C20 0.048(3) 0.045(4) 0.042(3) -0.008(3) 0.022(3) 0.010(3)
C21 0.064(4) 0.062(5) 0.064(4) 0.010(3) 0.042(3) 0.000(3)
C22 0.039(3) 0.026(3) 0.036(3) 0.004(2) 0.013(2) -0.002(2)
C23 0.046(3) 0.032(3) 0.042(3) 0.003(2) 0.026(3) 0.003(2)
C24 0.046(3) 0.033(3) 0.035(3) 0.005(2) 0.015(3) 0.001(2)
C25 0.062(4) 0.036(4) 0.050(4) 0.004(3) 0.033(3) 0.000(3)
C26 0.060(4) 0.032(3) 0.055(4) 0.009(3) 0.031(3) 0.008(3)
C27 0.043(3) 0.037(3) 0.039(3) 0.009(2) 0.022(2) 0.002(2)
C28 0.049(3) 0.032(3) 0.038(3) 0.001(2) 0.013(3) -0.002(2)
C29 0.058(4) 0.032(4) 0.041(3) 0.001(3) 0.020(3) -0.008(3)
C30 0.096(6) 0.103(7) 0.074(5) 0.016(5) 0.056(5) 0.021(5)
C31 0.063(4) 0.033(3) 0.045(3) -0.006(3) 0.032(3) 0.001(3)
C32 0.062(4) 0.035(4) 0.054(4) -0.006(3) 0.031(3) 0.004(3)
C33 0.070(4) 0.033(3) 0.065(4) 0.008(3) 0.033(3) 0.009(3)
C34 0.068(4) 0.037(4) 0.058(4) 0.005(3) 0.030(3) 0.003(3)
C35 0.038(3) 0.049(4) 0.033(3) -0.005(3) 0.015(2) 0.000(3)
C36 0.038(3) 0.047(4) 0.032(3) -0.001(3) 0.012(2) -0.003(3)
C37 0.050(3) 0.034(3) 0.040(3) 0.004(2) 0.022(3) 0.001(2)
C38 0.052(4) 0.038(4) 0.049(4) 0.003(3) 0.025(3) -0.004(3)
C39 0.062(4) 0.033(3) 0.057(4) -0.007(3) 0.027(3) -0.005(3)
C40 0.052(3) 0.040(4) 0.048(3) -0.004(3) 0.026(3) 0.010(3)
C41 0.031(3) 0.045(4) 0.034(3) 0.003(2) 0.013(2) 0.000(2)
C42 0.039(3) 0.037(4) 0.036(3) -0.001(2) 0.016(2) 0.003(2)
C43 0.065(4) 0.037(3) 0.046(3) 0.004(3) 0.018(3) -0.006(3)
C44 0.073(4) 0.051(5) 0.058(4) -0.004(3) 0.030(3) -0.008(3)
C45 0.095(5) 0.075(5) 0.045(4) -0.007(3) 0.010(4) -0.023(4)
C46 0.071(4) 0.088(5) 0.053(4) 0.010(4) 0.002(3) -0.011(4)
C47 0.056(4) 0.044(4) 0.050(3) -0.004(3) 0.003(3) -0.006(3)
C48 0.050(4) 0.047(4) 0.056(4) 0.002(3) -0.001(3) -0.002(3)
C49 0.044(4) 0.064(5) 0.085(5) -0.008(4) 0.012(4) 0.004(3)
C50 0.059(4) 0.063(5) 0.106(6) -0.012(4) 0.037(4) 0.004(4)
C51 0.087(6) 0.144(9) 0.095(6) 0.037(6) 0.045(5) 0.032(6)
N12 0.151(8) 0.162(9) 0.123(7) 0.028(6) 0.066(6) 0.052(7)
C52 0.131(8) 0.090(7) 0.154(10) 0.013(7) 0.096(8) 0.029(6)
C54 0.067(5) 0.073(6) 0.149(8) -0.041(5) 0.049(5) -0.022(4)
C55 0.042(3) 0.030(3) 0.037(3) 0.001(2) 0.014(2) 0.000(2)
C56 0.041(3) 0.025(3) 0.032(3) -0.002(2) 0.018(2) -0.001(2)
C57 0.041(3) 0.028(3) 0.036(3) -0.003(2) 0.012(2) 0.001(2)
C58 0.049(3) 0.036(3) 0.043(3) 0.005(2) 0.025(3) -0.005(2)
C59 0.060(4) 0.040(4) 0.062(4) 0.000(3) 0.039(3) 0.010(3)
C60 0.068(4) 0.025(3) 0.062(4) -0.004(3) 0.040(3) -0.001(3)
C61 0.045(3) 0.036(4) 0.036(3) 0.003(2) 0.015(2) -0.008(3)
C62 0.049(3) 0.025(3) 0.047(3) 0.003(3) 0.018(3) 0.000(3)
C63 0.101(6) 0.107(8) 0.104(7) -0.018(5) 0.074(5) -0.021(5)
C64 0.038(3) 0.034(3) 0.031(3) -0.004(2) 0.010(2) -0.002(2)
C65 0.047(3) 0.029(3) 0.029(3) 0.001(2) 0.016(2) -0.001(2)
C66 0.042(3) 0.031(3) 0.032(3) -0.002(2) 0.015(2) -0.002(2)
C67 0.054(3) 0.031(3) 0.040(3) -0.003(2) 0.020(3) -0.002(3)
C68 0.053(4) 0.036(4) 0.048(3) 0.000(3) 0.028(3) -0.007(3)
C69 0.039(3) 0.036(3) 0.042(3) -0.006(2) 0.021(2) 0.004(2)
C70 0.044(3) 0.028(3) 0.038(3) 0.000(2) 0.013(2) 0.001(2)
C71 0.049(3) 0.038(4) 0.035(3) -0.002(3) 0.013(3) 0.008(3)
C72 0.068(5) 0.090(6) 0.063(5) 0.015(4) 0.040(4) 0.007(4)

loop_
_atom_type_symbol
_atom_type_description
_atom_type_scat_dispersion_real
_atom_type_scat_dispersion_imag
_atom_type_scat_source
C C 0.0033 0.0016 'International Tables Vol C Tables 4.2.6.8 and 6.1.1.4'
H H 0.0000 0.0000 'International Tables Vol C Tables 4.2.6.8 and 6.1.1.4'
N N 0.0061 0.0033 'International Tables Vol C Tables 4.2.6.8 and 6.1.1.4'
O O 0.0106 0.0060 'International Tables Vol C Tables 4.2.6.8 and 6.1.1.4'
Cd Cd -0.8075 1.2024 'International Tables Vol C Tables 4.2.6.8 and 6.1.1.4'

loop_
_geom_angle_atom_site_label_1
_geom_angle_atom_site_label_2
_geom_angle_atom_site_label_3
_geom_angle
_geom_angle_site_symmetry_1
_geom_angle_site_symmetry_3
O2 Cd1 O3 140.99(15) . 4_456
O2 Cd1 O26 85.83(16) . .
O3 Cd1 O26 94.06(19) 4_456 .
O2 Cd1 N1 136.11(15) . .
O3 Cd1 N1 82.91(16) 4_456 .
O26 Cd1 N1 92.15(16) . .
O2 Cd1 O25 90.62(15) . .
O3 Cd1 O25 91.89(17) 4_456 .
O26 Cd1 O25 173.82(15) . .
N1 Cd1 O25 86.91(15) . .
O2 Cd1 O4 88.05(14) . 4_456
O3 Cd1 O4 53.02(15) 4_456 4_456
O26 Cd1 O4 94.58(15) . 4_456
N1 Cd1 O4 135.74(15) . 4_456
O25 Cd1 O4 90.35(14) . 4_456
O7 Cd2 O9 87.05(16) . 4
O7 Cd2 N4 137.22(16) . .
O9 Cd2 N4 135.71(16) 4 .
O7 Cd2 O27 87.77(18) . .
O9 Cd2 O27 89.95(17) 4 .
N4 Cd2 O27 92.48(17) . .
O7 Cd2 O31 85.79(17) . .
O9 Cd2 O31 106.17(18) 4 .
N4 Cd2 O31 81.22(17) . .
O27 Cd2 O31 162.27(14) . .
O7 Cd2 O8 140.86(16) . 4
O9 Cd2 O8 53.82(15) 4 4
N4 Cd2 O8 81.90(16) . 4
O27 Cd2 O8 92.23(15) . 4
O31 Cd2 O8 103.16(15) . 4
O7 Cd2 C20 114.03(17) . 4
O9 Cd2 C20 26.98(17) 4 4
N4 Cd2 C20 108.73(18) . 4
O27 Cd2 C20 90.87(16) . 4
O31 Cd2 C20 106.83(16) . 4
O8 Cd2 C20 26.84(17) 4 4
O19 Cd3 O12 134.96(15) 1_545 .
O19 Cd3 O28 92.49(16) 1_545 .
O12 Cd3 O28 86.83(16) . .
O19 Cd3 O29 95.48(16) 1_545 .
O12 Cd3 O29 87.70(17) . .
O28 Cd3 O29 172.03(15) . .
O19 Cd3 N7 85.15(15) 1_545 .
O12 Cd3 N7 139.88(16) . .
O28 Cd3 N7 91.39(17) . .
O29 Cd3 N7 89.06(17) . .
O19 Cd3 O20 53.63(14) 1_545 1_545
O12 Cd3 O20 81.34(14) . 1_545
O28 Cd3 O20 90.71(14) . 1_545
O29 Cd3 O20 94.20(13) . 1_545
N7 Cd3 O20 138.78(16) . 1_545
O19 Cd3 O13 169.75(14) 1_545 .
O12 Cd3 O13 53.81(13) . .
O28 Cd3 O13 82.21(13) . .
O29 Cd3 O13 89.88(14) . .
N7 Cd3 O13 86.22(15) . .
O20 Cd3 O13 134.78(13) 1_545 .
O19 Cd3 C71 26.71(17) 1_545 1_545
O12 Cd3 C71 108.26(16) . 1_545
O28 Cd3 C71 91.05(15) . 1_545
O29 Cd3 C71 96.17(15) . 1_545
N7 Cd3 C71 111.85(18) . 1_545
O20 Cd3 C71 26.95(15) 1_545 1_545
O13 Cd3 C71 160.95(15) . 1_545
O19 Cd3 C62 161.26(15) 1_545 .
O12 Cd3 C62 27.15(14) . .
O28 Cd3 C62 82.58(15) . .
O29 Cd3 C62 89.92(16) . .
N7 Cd3 C62 112.93(16) . .
O20 Cd3 C62 108.16(14) 1_545 .
O13 Cd3 C62 26.71(13) . .
C71 Cd3 C62 134.87(17) 1_545 .
O18 Cd4 O14 138.95(15) . .
O18 Cd4 O30 89.29(16) . .
O14 Cd4 O30 89.97(16) . .
O18 Cd4 N9 84.96(15) . .
O14 Cd4 N9 92.52(16) . .
O30 Cd4 N9 173.60(15) . .
O18 Cd4 N5 137.16(15) . .
O14 Cd4 N5 83.89(15) . .
O30 Cd4 N5 91.78(16) . .
N9 Cd4 N5 94.35(16) . .
O18 Cd4 O15 86.23(13) . .
O14 Cd4 O15 52.73(14) . .
O30 Cd4 O15 87.54(12) . .
N9 Cd4 O15 89.28(14) . .
N5 Cd4 O15 136.61(15) . .
C28 O2 Cd1 103.6(3) . .
C29 O3 Cd1 100.3(4) . 4_446
C29 O4 Cd1 85.7(3) . 4_446
C30 O5 C26 116.9(5) . .
C19 O7 Cd2 105.5(4) . .
C20 O8 Cd2 88.0(4) . 4_545
C20 O9 Cd2 97.3(4) . 4_545
C17 O10 C21 117.0(5) . .
C7 O11 C6 102.4(4) . .
C62 O12 Cd3 97.8(3) . .
C62 O13 Cd3 86.1(3) . .
C61 O14 Cd4 98.3(4) . .
C61 O15 Cd4 87.3(3) . .
C59 O16 C63 121.3(6) . .
C70 O18 Cd4 102.4(3) . .
C71 O19 Cd3 98.4(4) . 1_565
C71 O20 Cd3 86.4(3) . 1_565
C68 O21 C72 117.9(5) . .
C48 O22 C49 101.9(5) . .
C42 O23 C42 103.7(6) . 2_655
C36 O24 C36 102.4(7) . 2_556
Cd1 O25 H25A 118.5 . .
Cd1 O25 H25B 98.3 . .
H25A O25 H25B 118.0 . .
Cd1 O26 H26A 100.7 . .
Cd1 O26 H26B 134.2 . .
H26A O26 H26B 116.4 . .
Cd2 O27 H27A 136.3 . .
Cd2 O27 H27B 104.4 . .
H27A O27 H27B 105.6 . .
Cd3 O28 H28A 111.4 . .
Cd3 O28 H28B 93.6 . .
H28A O28 H28B 116.6 . .
Cd3 O29 H29A 105.9 . .
Cd3 O29 H29B 104.2 . .
H29A O29 H29B 116.6 . .
Cd4 O30 H30A 110.0 . .
Cd4 O30 H30B 95.2 . .
H30A O30 H30B 117.4 . .
Cd2 O31 H31A 153.8 . .
Cd2 O31 H31B 70.9 . .
H31A O31 H31B 117.9 . .
C1 N1 C2 117.5(5) . .
C1 N1 Cd1 121.6(4) . .
C2 N1 Cd1 120.9(4) . .
C6 N2 N3 105.6(4) . .
C7 N3 N2 106.4(4) . .
C11 N4 C12 119.3(5) . .
C11 N4 Cd2 120.4(3) . .
C12 N4 Cd2 120.1(4) . .
C37 N5 C38 117.3(5) . .
C37 N5 Cd4 121.6(4) . .
C38 N5 Cd4 121.0(4) . .
C42 N6 N6 105.9(3) . 2_655
C32 N7 C31 116.9(5) . .
C32 N7 Cd3 120.8(4) . .
C31 N7 Cd3 122.3(4) . .
C36 N8 N8 105.3(3) . 2_556
C44 N9 C43 118.2(5) . .
C44 N9 Cd4 126.1(4) . .
C43 N9 Cd4 115.7(3) . .
C48 N10 N11 106.4(6) . .
C49 N11 N10 105.8(6) . .
C52 C53 C54 120.5(8) . .
C52 C53 H53 119.7 . .
C54 C53 H53 119.7 . .
N1 C1 C5 122.4(5) . .
N1 C1 H1 118.8 . .
C5 C1 H1 118.8 . .
N1 C2 C3 122.9(5) . .
N1 C2 H2 118.6 . .
C3 C2 H2 118.6 . .
C4 C3 C2 119.1(6) . .
C4 C3 H3 120.5 . .
C2 C3 H3 120.5 . .
C3 C4 C5 119.2(5) . .
C3 C4 H4 120.4 . .
C5 C4 H4 120.4 . .
C1 C5 C4 118.9(5) . .
C1 C5 C6 118.4(5) . .
C4 C5 C6 122.6(5) . .
N2 C6 O11 113.0(4) . .
N2 C6 C5 129.8(5) . .
O11 C6 C5 117.1(5) . .
N3 C7 O11 112.5(4) . .
N3 C7 C8 130.1(5) . .
O11 C7 C8 117.4(5) . .
C9 C8 C12 119.9(5) . .
C9 C8 C7 120.5(5) . .
C12 C8 C7 119.5(5) . .
C8 C9 C10 118.6(5) . .
C8 C9 H9 120.7 . .
C10 C9 H9 120.7 . .
C11 C10 C9 118.6(5) . .
C11 C10 H10 120.7 . .
C9 C10 H10 120.7 . .
N4 C11 C10 122.6(5) . .
N4 C11 H11 118.7 . .
C10 C11 H11 118.7 . .
N4 C12 C8 120.9(5) . .
N4 C12 H12 119.5 . .
C8 C12 H12 119.5 . .
C18 C13 C14 119.2(5) . .
C18 C13 C19 120.8(4) . .
C14 C13 C19 120.0(5) . .
C15 C14 C13 120.6(5) . .
C15 C14 H14 119.7 . .
C13 C14 H14 119.7 . .
C14 C15 C16 120.1(5) . .
C14 C15 C20 120.2(5) . .
C16 C15 C20 119.6(5) . .
C17 C16 C15 119.3(5) . .
C17 C16 H16 120.3 . .
C15 C16 H16 120.3 . .
O10 C17 C18 124.2(5) . .
O10 C17 C16 115.5(5) . .
C18 C17 C16 120.2(5) . .
C17 C18 C13 120.5(4) . .
C17 C18 H18 119.7 . .
C13 C18 H18 119.7 . .
O6 C19 O7 120.6(6) . .
O6 C19 C13 121.0(5) . .
O7 C19 C13 118.3(5) . .
O8 C20 O9 120.9(5) . .
O8 C20 C15 120.2(6) . .
O9 C20 C15 119.0(5) . .
O8 C20 Cd2 65.2(3) . 4_545
O9 C20 Cd2 55.7(3) . 4_545
C15 C20 Cd2 174.6(4) . 4_545
O10 C21 H21A 109.5 . .
O10 C21 H21B 109.5 . .
H21A C21 H21B 109.5 . .
O10 C21 H21C 109.5 . .
H21A C21 H21C 109.5 . .
H21B C21 H21C 109.5 . .
C23 C22 C27 118.4(5) . .
C23 C22 C28 120.6(5) . .
C27 C22 C28 121.0(5) . .
C24 C23 C22 121.1(5) . .
C24 C23 H23 119.4 . .
C22 C23 H23 119.4 . .
C25 C24 C23 120.1(5) . .
C25 C24 C29 119.4(5) . .
C23 C24 C29 120.5(5) . .
C24 C25 C26 119.1(6) . .
C24 C25 H25 120.5 . .
C26 C25 H25 120.5 . .
C27 C26 O5 124.9(5) . .
C27 C26 C25 119.8(5) . .
O5 C26 C25 115.2(5) . .
C26 C27 C22 121.3(5) . .
C26 C27 H27 119.4 . .
C22 C27 H27 119.4 . .
O1 C28 O2 120.2(5) . .
O1 C28 C22 121.2(5) . .
O2 C28 C22 118.6(5) . .
O4 C29 O3 120.9(5) . .
O4 C29 C24 121.7(5) . .
O3 C29 C24 117.4(5) . .
O5 C30 H30' 109.5 . .
O5 C30 H30" 109.5 . .
H30' C30 H30" 109.5 . .
O5 C30 H30C 109.5 . .
H30' C30 H30C 109.5 . .
H30" C30 H30C 109.5 . .
N7 C31 C35 123.7(6) . .
N7 C31 H31 118.1 . .
C35 C31 H31 118.1 . .
N7 C32 C33 122.9(6) . .
N7 C32 H32 118.5 . .
C33 C32 H32 118.5 . .
C34 C33 C32 119.8(6) . .
C34 C33 H33 120.1 . .
C32 C33 H33 120.1 . .
C33 C34 C35 118.2(6) . .
C33 C34 H34 120.9 . .
C35 C34 H34 120.9 . .
C31 C35 C34 118.4(5) . .
C31 C35 C36 120.6(6) . .
C34 C35 C36 121.0(5) . .
N8 C36 O24 113.5(5) . .
N8 C36 C35 127.8(5) . .
O24 C36 C35 118.5(6) . .
N5 C37 C41 123.4(5) . .
N5 C37 H37 118.3 . .
C41 C37 H37 118.3 . .
C39 C38 N5 122.8(5) . .
C39 C38 H38 118.6 . .
N5 C38 H38 118.6 . .
C38 C39 C40 120.3(6) . .
C38 C39 H39 119.9 . .
C40 C39 H39 119.9 . .
C39 C40 C41 117.8(5) . .
C39 C40 H40 121.1 . .
C41 C40 H40 121.1 . .
C37 C41 C40 118.3(5) . .
C37 C41 C42 120.2(5) . .
C40 C41 C42 121.3(5) . .
N6 C42 O23 112.2(5) . .
N6 C42 C41 128.5(5) . .
O23 C42 C41 119.2(5) . .
N9 C43 C47 123.3(5) . .
N9 C43 H43 118.3 . .
C47 C43 H43 118.3 . .
N9 C44 C45 122.8(6) . .
N9 C44 H44 118.6 . .
C45 C44 H44 118.6 . .
C46 C45 C44 118.3(6) . .
C46 C45 H45 120.9 . .
C44 C45 H45 120.9 . .
C45 C46 C47 120.1(6) . .
C45 C46 H46 120.0 . .
C47 C46 H46 120.0 . .
C46 C47 C43 117.3(6) . .
C46 C47 C48 123.1(6) . .
C43 C47 C48 119.6(5) . .
N10 C48 O22 112.9(6) . .
N10 C48 C47 129.8(6) . .
O22 C48 C47 117.3(5) . .
N11 C49 O22 113.1(6) . .
N11 C49 C50 130.5(6) . .
O22 C49 C50 116.4(6) . .
C51 C50 C54 120.0(8) . .
C51 C50 C49 120.1(6) . .
C54 C50 C49 119.8(7) . .
N12 C51 C50 119.8(8) . .
N12 C51 H51 120.1 . .
C50 C51 H51 120.1 . .
C52 N12 C51 119.2(9) . .
C53 C52 N12 122.0(9) . .
C53 C52 H52 119.0 . .
N12 C52 H52 119.0 . .
C53 C54 C50 118.3(8) . .
C53 C54 H54 120.8 . .
C50 C54 H54 120.8 . .
C60 C55 C56 120.8(5) . .
C60 C55 C61 120.7(5) . .
C56 C55 C61 118.5(5) . .
C55 C56 C57 119.1(4) . .
C55 C56 H56 120.4 . .
C57 C56 H56 120.4 . .
C58 C57 C56 120.9(5) . .
C58 C57 C62 118.7(4) . .
C56 C57 C62 120.4(4) . .
C59 C58 C57 118.5(5) . .
C59 C58 H58 120.7 . .
C57 C58 H58 120.7 . .
O16 C59 C58 122.9(5) . .
O16 C59 C60 115.7(6) . .
C58 C59 C60 121.5(5) . .
C55 C60 C59 119.2(6) . .
C55 C60 H60 120.4 . .
C59 C60 H60 120.4 . .
O15 C61 O14 121.7(5) . .
O15 C61 C55 119.9(5) . .
O14 C61 C55 118.3(6) . .
O13 C62 O12 122.0(5) . .
O13 C62 C57 120.5(5) . .
O12 C62 C57 117.5(4) . .
O13 C62 Cd3 67.1(3) . .
O12 C62 Cd3 55.1(3) . .
C57 C62 Cd3 171.9(3) . .
O16 C63 H63A 109.5 . .
O16 C63 H63B 109.5 . .
H63A C63 H63B 109.5 . .
O16 C63 H63C 109.5 . .
H63A C63 H63C 109.5 . .
H63B C63 H63C 109.5 . .
C65 C64 C69 120.2(5) . .
C65 C64 C70 120.5(4) . .
C69 C64 C70 119.4(4) . .
C64 C65 C66 120.7(5) . .
C64 C65 H65 119.7 . .
C66 C65 H65 119.7 . .
C67 C66 C65 119.2(5) . .
C67 C66 C71 120.8(5) . .
C65 C66 C71 120.0(5) . .
C68 C67 C66 120.6(6) . .
C68 C67 H67 119.7 . .
C66 C67 H67 119.7 . .
O21 C68 C67 115.7(6) . .
O21 C68 C69 123.9(5) . .
C67 C68 C69 120.4(5) . .
C68 C69 C64 118.9(5) . .
C68 C69 H69 120.5 . .
C64 C69 H69 120.5 . .
O17 C70 O18 121.2(5) . .
O17 C70 C64 121.4(5) . .
O18 C70 C64 117.4(4) . .
O20 C71 O19 121.6(6) . .
O20 C71 C66 119.8(5) . .
O19 C71 C66 118.6(6) . .
O20 C71 Cd3 66.7(3) . 1_565
O19 C71 Cd3 54.9(3) . 1_565
C66 C71 Cd3 173.3(4) . 1_565
O21 C72 H72A 109.5 . .
O21 C72 H72B 109.5 . .
H72A C72 H72B 109.5 . .
O21 C72 H72C 109.5 . .
H72A C72 H72C 109.5 . .
H72B C72 H72C 109.5 . .

loop_
_geom_bond_atom_site_label_1
_geom_bond_atom_site_label_2
_geom_bond_distance
_geom_bond_site_symmetry_2
Cd1 O2 2.234(4) .
Cd1 O3 2.251(4) 4_456
Cd1 O26 2.328(4) .
Cd1 N1 2.346(5) .
Cd1 O25 2.354(4) .
Cd1 O4 2.569(4) 4_456
Cd2 O7 2.213(4) .
Cd2 O9 2.273(4) 4
Cd2 N4 2.324(5) .
Cd2 O27 2.369(4) .
Cd2 O31 2.451(4) .
Cd2 O8 2.479(4) 4
Cd2 C20 2.729(6) 4
Cd3 O19 2.269(4) 1_545
Cd3 O12 2.283(4) .
Cd3 O28 2.309(4) .
Cd3 O29 2.334(4) .
Cd3 N7 2.366(5) .
Cd3 O20 2.524(4) 1_545
Cd3 O13 2.548(4) .
Cd3 C71 2.743(6) 1_545
Cd3 C62 2.759(6) .
Cd4 O18 2.259(3) .
Cd4 O14 2.308(4) .
Cd4 O30 2.324(4) .
Cd4 N9 2.331(4) .
Cd4 N5 2.342(5) .
Cd4 O15 2.543(4) .
O1 C28 1.256(7) .
O2 C28 1.266(7) .
O3 C29 1.255(7) .
O3 Cd1 2.251(4) 4_446
O4 C29 1.240(7) .
O4 Cd1 2.569(4) 4_446
O5 C30 1.377(8) .
O5 C26 1.377(7) .
O6 C19 1.257(6) .
O7 C19 1.262(7) .
O8 C20 1.233(8) .
O8 Cd2 2.479(4) 4_545
O9 C20 1.249(7) .
O9 Cd2 2.273(4) 4_545
O10 C17 1.371(6) .
O10 C21 1.404(7) .
O11 C7 1.359(6) .
O11 C6 1.360(6) .
O12 C62 1.271(6) .
O13 C62 1.243(6) .
O14 C61 1.242(7) .
O15 C61 1.236(7) .
O16 C59 1.356(7) .
O16 C63 1.370(9) .
O17 C70 1.243(6) .
O18 C70 1.270(6) .
O19 C71 1.246(7) .
O19 Cd3 2.269(4) 1_565
O20 C71 1.245(7) .
O20 Cd3 2.524(4) 1_565
O21 C68 1.365(7) .
O21 C72 1.402(8) .
O22 C48 1.350(7) .
O22 C49 1.363(7) .
O23 C42 1.342(6) .
O23 C42 1.342(6) 2_655
O24 C36 1.330(7) .
O24 C36 1.330(7) 2_556
O25 H25A 0.8500 .
O25 H25B 0.8499 .
O26 H26A 0.8504 .
O26 H26B 0.8519 .
O27 H27A 0.8501 .
O27 H27B 0.8500 .
O28 H28A 0.8501 .
O28 H28B 0.8500 .
O29 H29A 0.8500 .
O29 H29B 0.8498 .
O30 H30A 0.8500 .
O30 H30B 0.8503 .
O31 H31A 0.8502 .
O31 H31B 0.8519 .
N1 C1 1.336(6) .
N1 C2 1.337(7) .
N2 C6 1.283(7) .
N2 N3 1.409(5) .
N3 C7 1.283(7) .
N4 C11 1.316(7) .
N4 C12 1.348(6) .
N5 C37 1.326(7) .
N5 C38 1.352(8) .
N6 C42 1.280(8) .
N6 N6 1.408(8) 2_655
N7 C32 1.333(8) .
N7 C31 1.342(7) .
N8 C36 1.289(8) .
N8 N8 1.393(8) 2_556
N9 C44 1.320(7) .
N9 C43 1.341(7) .
N10 C48 1.255(7) .
N10 N11 1.411(8) .
N11 C49 1.251(8) .
C53 C52 1.332(12) .
C53 C54 1.356(11) .
C53 H53 0.9300 .
C1 C5 1.369(7) .
C1 H1 0.9300 .
C2 C3 1.367(8) .
C2 H2 0.9300 .
C3 C4 1.351(7) .
C3 H3 0.9300 .
C4 C5 1.375(8) .
C4 H4 0.9300 .
C5 C6 1.460(7) .
C7 C8 1.450(7) .
C8 C9 1.367(8) .
C8 C12 1.384(7) .
C9 C10 1.388(8) .
C9 H9 0.9300 .
C10 C11 1.380(8) .
C10 H10 0.9300 .
C11 H11 0.9300 .
C12 H12 0.9300 .
C13 C18 1.378(7) .
C13 C14 1.387(7) .
C13 C19 1.476(8) .
C14 C15 1.366(7) .
C14 H14 0.9300 .
C15 C16 1.393(7) .
C15 C20 1.495(7) .
C16 C17 1.380(7) .
C16 H16 0.9300 .
C17 C18 1.376(8) .
C18 H18 0.9300 .
C20 Cd2 2.729(6) 4_545
C21 H21A 0.9600 .
C21 H21B 0.9600 .
C21 H21C 0.9600 .
C22 C23 1.380(7) .
C22 C27 1.388(7) .
C22 C28 1.471(7) .
C23 C24 1.373(8) .
C23 H23 0.9300 .
C24 C25 1.366(8) .
C24 C29 1.502(8) .
C25 C26 1.415(8) .
C25 H25 0.9300 .
C26 C27 1.347(8) .
C27 H27 0.9300 .
C30 H30' 0.9600 .
C30 H30" 0.9600 .
C30 H30C 0.9600 .
C31 C35 1.377(8) .
C31 H31 0.9300 .
C32 C33 1.376(9) .
C32 H32 0.9300 .
C33 C34 1.371(8) .
C33 H33 0.9300 .
C34 C35 1.385(9) .
C34 H34 0.9300 .
C35 C36 1.476(8) .
C37 C41 1.377(7) .
C37 H37 0.9300 .
C38 C39 1.346(8) .
C38 H38 0.9300 .
C39 C40 1.374(8) .
C39 H39 0.9300 .
C40 C41 1.394(8) .
C40 H40 0.9300 .
C41 C42 1.450(7) .
C43 C47 1.397(8) .
C43 H43 0.9300 .
C44 C45 1.402(9) .
C44 H44 0.9300 .
C45 C46 1.373(9) .
C45 H45 0.9300 .
C46 C47 1.384(8) .
C46 H46 0.9300 .
C47 C48 1.452(8) .
C49 C50 1.490(10) .
C50 C51 1.368(10) .
C50 C54 1.378(9) .
C51 N12 1.355(10) .
C51 H51 0.9300 .
N12 C52 1.337(12) .
C52 H52 0.9300 .
C54 H54 0.9300 .
C55 C60 1.379(7) .
C55 C56 1.386(8) .
C55 C61 1.506(7) .
C56 C57 1.391(7) .
C56 H56 0.9300 .
C57 C58 1.391(7) .
C57 C62 1.499(8) .
C58 C59 1.381(8) .
C58 H58 0.9300 .
C59 C60 1.386(8) .
C60 H60 0.9300 .
C63 H63A 0.9600 .
C63 H63B 0.9600 .
C63 H63C 0.9600 .
C64 C65 1.367(7) .
C64 C69 1.389(7) .
C64 C70 1.510(7) .
C65 C66 1.382(8) .
C65 H65 0.9300 .
C66 C67 1.375(7) .
C66 C71 1.499(7) .
C67 C68 1.368(8) .
C67 H67 0.9300 .
C68 C69 1.388(8) .
C69 H69 0.9300 .
C71 Cd3 2.743(6) 1_565
C72 H72A 0.9600 .
C72 H72B 0.9600 .
C72 H72C 0.9600 .

loop_
_geom_torsion_atom_site_label_1
_geom_torsion_atom_site_label_2
_geom_torsion_atom_site_label_3
_geom_torsion_atom_site_label_4
_geom_torsion
_geom_torsion_site_symmetry_1
O3 Cd1 O2 C28 175.4(4) 4_456
O26 Cd1 O2 C28 84.1(4) .
N1 Cd1 O2 C28 -4.7(5) .
O25 Cd1 O2 C28 -90.9(4) .
O4 Cd1 O2 C28 178.8(4) 4_456
O9 Cd2 O7 C19 -174.5(4) 4
N4 Cd2 O7 C19 6.8(6) .
O27 Cd2 O7 C19 -84.4(4) .
O31 Cd2 O7 C19 79.1(4) .
O8 Cd2 O7 C19 -175.2(3) 4
C20 Cd2 O7 C19 -174.4(4) 4
O19 Cd3 O12 C62 -170.2(3) 1_545
O28 Cd3 O12 C62 -79.9(4) .
O29 Cd3 O12 C62 94.3(4) .
N7 Cd3 O12 C62 8.5(5) .
O20 Cd3 O12 C62 -171.1(4) 1_545
O13 Cd3 O12 C62 2.8(3) .
C71 Cd3 O12 C62 -169.9(4) 1_545
O19 Cd3 O13 C62 148.2(8) 1_545
O12 Cd3 O13 C62 -2.8(3) .
O28 Cd3 O13 C62 89.0(3) .
O29 Cd3 O13 C62 -90.1(3) .
N7 Cd3 O13 C62 -179.1(4) .
O20 Cd3 O13 C62 5.7(4) 1_545
C71 Cd3 O13 C62 18.8(6) 1_545
O18 Cd4 O14 C61 -2.2(5) .
O30 Cd4 O14 C61 86.7(4) .
N9 Cd4 O14 C61 -87.4(4) .
N5 Cd4 O14 C61 178.5(4) .
O15 Cd4 O14 C61 -0.2(3) .
O18 Cd4 O15 C61 179.0(3) .
O14 Cd4 O15 C61 0.2(3) .
O30 Cd4 O15 C61 -91.6(3) .
N9 Cd4 O15 C61 94.0(3) .
N5 Cd4 O15 C61 -1.6(4) .
O14 Cd4 O18 C70 -174.8(3) .
O30 Cd4 O18 C70 96.0(4) .
N9 Cd4 O18 C70 -86.8(4) .
N5 Cd4 O18 C70 4.2(5) .
O15 Cd4 O18 C70 -176.4(4) .
O2 Cd1 N1 C1 -1.3(6) .
O3 Cd1 N1 C1 178.6(5) 4_456
O26 Cd1 N1 C1 -87.5(5) .
O25 Cd1 N1 C1 86.4(5) .
O4 Cd1 N1 C1 173.7(4) 4_456
O2 Cd1 N1 C2 177.0(4) .
O3 Cd1 N1 C2 -3.1(5) 4_456
O26 Cd1 N1 C2 90.8(5) .
O25 Cd1 N1 C2 -95.3(5) .
O4 Cd1 N1 C2 -8.0(6) 4_456
C6 N2 N3 C7 0.0(6) .
O7 Cd2 N4 C11 170.4(4) .
O9 Cd2 N4 C11 -7.7(6) 4
O27 Cd2 N4 C11 -100.2(5) .
O31 Cd2 N4 C11 96.4(5) .
O8 Cd2 N4 C11 -8.3(5) 4
C20 Cd2 N4 C11 -8.4(5) 4
O7 Cd2 N4 C12 -3.9(6) .
O9 Cd2 N4 C12 177.9(4) 4
O27 Cd2 N4 C12 85.5(5) .
O31 Cd2 N4 C12 -77.9(5) .
O8 Cd2 N4 C12 177.4(5) 4
C20 Cd2 N4 C12 177.2(5) 4
O18 Cd4 N5 C37 5.8(6) .
O14 Cd4 N5 C37 -174.8(5) .
O30 Cd4 N5 C37 -85.0(5) .
N9 Cd4 N5 C37 93.1(5) .
O15 Cd4 N5 C37 -173.3(4) .
O18 Cd4 N5 C38 -178.1(4) .
O14 Cd4 N5 C38 1.3(5) .
O30 Cd4 N5 C38 91.1(5) .
N9 Cd4 N5 C38 -90.8(5) .
O15 Cd4 N5 C38 2.8(6) .
O19 Cd3 N7 C32 2.0(5) 1_545
O12 Cd3 N7 C32 -177.1(4) .
O28 Cd3 N7 C32 -90.4(5) .
O29 Cd3 N7 C32 97.6(5) .
O20 Cd3 N7 C32 2.3(7) 1_545
O13 Cd3 N7 C32 -172.5(5) .
C71 Cd3 N7 C32 1.3(6) 1_545
C62 Cd3 N7 C32 -172.9(5) .
O19 Cd3 N7 C31 -178.2(5) 1_545
O12 Cd3 N7 C31 2.7(6) .
O28 Cd3 N7 C31 89.4(5) .
O29 Cd3 N7 C31 -82.6(5) .
O20 Cd3 N7 C31 -177.9(4) 1_545
O13 Cd3 N7 C31 7.3(5) .
C71 Cd3 N7 C31 -178.9(5) 1_545
C62 Cd3 N7 C31 6.9(5) .
O18 Cd4 N9 C44 107.6(5) .
O14 Cd4 N9 C44 -113.5(5) .
N5 Cd4 N9 C44 -29.4(5) .
O15 Cd4 N9 C44 -166.1(5) .
O18 Cd4 N9 C43 -69.6(4) .
O14 Cd4 N9 C43 69.3(4) .
N5 Cd4 N9 C43 153.3(4) .
O15 Cd4 N9 C43 16.6(4) .
C48 N10 N11 C49 0.4(8) .
C2 N1 C1 C5 0.8(9) .
Cd1 N1 C1 C5 179.2(4) .
C1 N1 C2 C3 -2.6(9) .
Cd1 N1 C2 C3 179.0(5) .
N1 C2 C3 C4 2.4(10) .
C2 C3 C4 C5 -0.4(10) .
N1 C1 C5 C4 1.1(9) .
N1 C1 C5 C6 -175.6(5) .
C3 C4 C5 C1 -1.3(9) .
C3 C4 C5 C6 175.3(6) .
N3 N2 C6 O11 -0.4(6) .
N3 N2 C6 C5 178.2(5) .
C7 O11 C6 N2 0.6(6) .
C7 O11 C6 C5 -178.2(5) .
C1 C5 C6 N2 2.2(10) .
C4 C5 C6 N2 -174.3(6) .
C1 C5 C6 O11 -179.2(5) .
C4 C5 C6 O11 4.3(8) .
N2 N3 C7 O11 0.4(6) .
N2 N3 C7 C8 -179.6(5) .
C6 O11 C7 N3 -0.6(6) .
C6 O11 C7 C8 179.4(5) .
N3 C7 C8 C9 -174.2(6) .
O11 C7 C8 C9 5.8(8) .
N3 C7 C8 C12 1.7(10) .
O11 C7 C8 C12 -178.3(5) .
C12 C8 C9 C10 0.0(9) .
C7 C8 C9 C10 175.9(5) .
C8 C9 C10 C11 -1.8(9) .
C12 N4 C11 C10 -2.7(10) .
Cd2 N4 C11 C10 -177.1(5) .
C9 C10 C11 N4 3.3(10) .
C11 N4 C12 C8 0.8(9) .
Cd2 N4 C12 C8 175.1(4) .
C9 C8 C12 N4 0.6(9) .
C7 C8 C12 N4 -175.4(5) .
C18 C13 C14 C15 -1.0(8) .
C19 C13 C14 C15 179.5(5) .
C13 C14 C15 C16 0.4(8) .
C13 C14 C15 C20 177.4(5) .
C14 C15 C16 C17 -0.4(8) .
C20 C15 C16 C17 -177.5(5) .
C21 O10 C17 C18 -0.4(9) .
C21 O10 C17 C16 177.3(5) .
C15 C16 C17 O10 -176.7(5) .
C15 C16 C17 C18 1.1(9) .
O10 C17 C18 C13 175.9(5) .
C16 C17 C18 C13 -1.7(8) .
C14 C13 C18 C17 1.7(8) .
C19 C13 C18 C17 -178.8(5) .
Cd2 O7 C19 O6 -1.9(7) .
Cd2 O7 C19 C13 -179.5(4) .
C18 C13 C19 O6 -2.7(8) .
C14 C13 C19 O6 176.8(5) .
C18 C13 C19 O7 174.9(5) .
C14 C13 C19 O7 -5.6(8) .
Cd2 O8 C20 O9 -1.3(7) 4_545
Cd2 O8 C20 C15 -179.9(5) 4_545
Cd2 O9 C20 O8 1.5(7) 4_545
Cd2 O9 C20 C15 180.0(5) 4_545
C14 C15 C20 O8 4.0(9) .
C16 C15 C20 O8 -178.9(6) .
C14 C15 C20 O9 -174.5(6) .
C16 C15 C20 O9 2.6(9) .
C27 C22 C23 C24 2.2(8) .
C28 C22 C23 C24 179.5(5) .
C22 C23 C24 C25 -3.0(9) .
C22 C23 C24 C29 178.1(5) .
C23 C24 C25 C26 3.7(9) .
C29 C24 C25 C26 -177.4(5) .
C30 O5 C26 C27 -16.5(11) .
C30 O5 C26 C25 160.0(7) .
C24 C25 C26 C27 -3.8(10) .
C24 C25 C26 O5 179.4(6) .
O5 C26 C27 C22 179.6(6) .
C25 C26 C27 C22 3.2(9) .
C23 C22 C27 C26 -2.3(8) .
C28 C22 C27 C26 -179.7(5) .
Cd1 O2 C28 O1 3.3(6) .
Cd1 O2 C28 C22 -176.8(4) .
C23 C22 C28 O1 -176.4(5) .
C27 C22 C28 O1 0.9(8) .
C23 C22 C28 O2 3.8(8) .
C27 C22 C28 O2 -179.0(5) .
Cd1 O4 C29 O3 1.2(6) 4_446
Cd1 O4 C29 C24 -177.7(5) 4_446
Cd1 O3 C29 O4 -1.3(7) 4_446
Cd1 O3 C29 C24 177.6(4) 4_446
C25 C24 C29 O4 -4.9(9) .
C23 C24 C29 O4 174.0(6) .
C25 C24 C29 O3 176.2(6) .
C23 C24 C29 O3 -4.9(8) .
C32 N7 C31 C35 2.6(9) .
Cd3 N7 C31 C35 -177.2(4) .
C31 N7 C32 C33 -1.4(10) .
Cd3 N7 C32 C33 178.5(5) .
N7 C32 C33 C34 0.5(11) .
C32 C33 C34 C35 -0.7(10) .
N7 C31 C35 C34 -2.8(9) .
N7 C31 C35 C36 175.8(5) .
C33 C34 C35 C31 1.8(9) .
C33 C34 C35 C36 -176.8(6) .
N8 N8 C36 O24 -0.6(7) 2_556
N8 N8 C36 C35 -176.8(5) 2_556
C36 O24 C36 N8 0.3(3) 2_556
C36 O24 C36 C35 176.9(6) 2_556
C31 C35 C36 N8 -5.9(10) .
C34 C35 C36 N8 172.7(6) .
C31 C35 C36 O24 178.0(5) .
C34 C35 C36 O24 -3.4(8) .
C38 N5 C37 C41 0.8(9) .
Cd4 N5 C37 C41 177.0(4) .
C37 N5 C38 C39 0.6(10) .
Cd4 N5 C38 C39 -175.7(5) .
N5 C38 C39 C40 -2.5(10) .
C38 C39 C40 C41 2.9(9) .
N5 C37 C41 C40 -0.3(9) .
N5 C37 C41 C42 176.3(5) .
C39 C40 C41 C37 -1.6(9) .
C39 C40 C41 C42 -178.1(5) .
N6 N6 C42 O23 -0.4(7) 2_655
N6 N6 C42 C41 -177.8(6) 2_655
C42 O23 C42 N6 0.2(3) 2_655
C42 O23 C42 C41 177.9(6) 2_655
C37 C41 C42 N6 -3.5(10) .
C40 C41 C42 N6 173.1(6) .
C37 C41 C42 O23 179.2(5) .
C40 C41 C42 O23 -4.3(8) .
C44 N9 C43 C47 1.7(8) .
Cd4 N9 C43 C47 179.2(4) .
C43 N9 C44 C45 -2.4(9) .
Cd4 N9 C44 C45 -179.6(5) .
N9 C44 C45 C46 2.6(10) .
C44 C45 C46 C47 -2.0(10) .
C45 C46 C47 C43 1.4(10) .
C45 C46 C47 C48 -176.7(6) .
N9 C43 C47 C46 -1.2(9) .
N9 C43 C47 C48 177.0(5) .
N11 N10 C48 O22 -0.2(8) .
N11 N10 C48 C47 177.4(6) .
C49 O22 C48 N10 0.0(7) .
C49 O22 C48 C47 -177.9(5) .
C46 C47 C48 N10 -11.9(11) .
C43 C47 C48 N10 170.0(7) .
C46 C47 C48 O22 165.5(6) .
C43 C47 C48 O22 -12.5(8) .
N10 N11 C49 O22 -0.4(9) .
N10 N11 C49 C50 -177.7(7) .
C48 O22 C49 N11 0.3(8) .
C48 O22 C49 C50 178.0(6) .
N11 C49 C50 C51 -160.8(9) .
O22 C49 C50 C51 22.0(11) .
N11 C49 C50 C54 17.1(13) .
O22 C49 C50 C54 -160.1(7) .
C54 C50 C51 N12 1.2(14) .
C49 C50 C51 N12 179.0(8) .
C50 C51 N12 C52 1.8(15) .
C54 C53 C52 N12 -0.2(15) .
C51 N12 C52 C53 -2.3(15) .
C52 C53 C54 C50 3.2(13) .
C51 C50 C54 C53 -3.6(12) .
C49 C50 C54 C53 178.6(7) .
C60 C55 C56 C57 -0.7(8) .
C61 C55 C56 C57 -179.7(5) .
C55 C56 C57 C58 0.9(8) .
C55 C56 C57 C62 179.3(5) .
C56 C57 C58 C59 -0.6(8) .
C62 C57 C58 C59 -179.1(5) .
C63 O16 C59 C58 9.4(12) .
C63 O16 C59 C60 -170.4(8) .
C57 C58 C59 O16 -179.6(6) .
C57 C58 C59 C60 0.2(10) .
C56 C55 C60 C59 0.3(10) .
C61 C55 C60 C59 179.3(6) .
O16 C59 C60 C55 179.8(6) .
C58 C59 C60 C55 0.0(11) .
Cd4 O15 C61 O14 -0.4(6) .
Cd4 O15 C61 C55 -178.5(5) .
Cd4 O14 C61 O15 0.5(7) .
Cd4 O14 C61 C55 178.6(4) .
C60 C55 C61 O15 3.3(8) .
C56 C55 C61 O15 -177.6(5) .
C60 C55 C61 O14 -174.8(6) .
C56 C55 C61 O14 4.2(8) .
Cd3 O13 C62 O12 4.8(6) .
Cd3 O13 C62 C57 -176.9(5) .
Cd3 O12 C62 O13 -5.4(6) .
Cd3 O12 C62 C57 176.2(4) .
C58 C57 C62 O13 -7.7(8) .
C56 C57 C62 O13 173.9(5) .
C58 C57 C62 O12 170.7(5) .
C56 C57 C62 O12 -7.8(8) .
O19 Cd3 C62 O13 -163.0(4) 1_545
O12 Cd3 C62 O13 175.0(6) .
O28 Cd3 C62 O13 -87.4(3) .
O29 Cd3 C62 O13 89.9(3) .
N7 Cd3 C62 O13 1.0(4) .
O20 Cd3 C62 O13 -175.7(3) 1_545
C71 Cd3 C62 O13 -171.5(3) 1_545
O19 Cd3 C62 O12 21.9(7) 1_545
O28 Cd3 C62 O12 97.6(4) .
O29 Cd3 C62 O12 -85.1(4) .
N7 Cd3 C62 O12 -174.1(4) .
O20 Cd3 C62 O12 9.3(4) 1_545
O13 Cd3 C62 O12 -175.0(6) .
C71 Cd3 C62 O12 13.5(5) 1_545
C69 C64 C65 C66 1.4(8) .
C70 C64 C65 C66 -178.9(5) .
C64 C65 C66 C67 -1.0(8) .
C64 C65 C66 C71 177.3(5) .
C65 C66 C67 C68 0.1(9) .
C71 C66 C67 C68 -178.2(6) .
C72 O21 C68 C67 -160.3(6) .
C72 O21 C68 C69 20.0(9) .
C66 C67 C68 O21 -179.4(5) .
C66 C67 C68 C69 0.3(9) .
O21 C68 C69 C64 179.9(5) .
C67 C68 C69 C64 0.1(9) .
C65 C64 C69 C68 -1.0(8) .
C70 C64 C69 C68 179.3(5) .
Cd4 O18 C70 O17 -4.2(6) .
Cd4 O18 C70 C64 176.6(4) .
C65 C64 C70 O17 173.6(5) .
C69 C64 C70 O17 -6.7(8) .
C65 C64 C70 O18 -7.1(8) .
C69 C64 C70 O18 172.6(5) .
Cd3 O20 C71 O19 2.8(6) 1_565
Cd3 O20 C71 C66 -178.0(5) 1_565
Cd3 O19 C71 O20 -3.2(7) 1_565
Cd3 O19 C71 C66 177.7(4) 1_565
C67 C66 C71 O20 2.4(8) .
C65 C66 C71 O20 -175.8(5) .
C67 C66 C71 O19 -178.4(6) .
C65 C66 C71 O19 3.4(8) .
